data_7232237
loop_
_publ_author_name
'Han, Bei-Bei'
'Cheng, Jian-Wen'
'Yang, Guo-Yu'

_publ_section_title
;
 Li2Na2[B12O19(OH)2]: a new open framework borate with a pcu-type net
 constructed from large cyclic dodeca-oxoboron units
;
_journal_issue 8
_journal_name_full CrystEngComm
_journal_page_first 1262
_journal_paper_doi 10.1039/C8CE02175A
_journal_volume 21
_journal_year 2019
_chemical_formula_sum 'B12 H2 Li2 Na2 O21'
_chemical_formula_weight 527.60
_space_group_crystal_system monoclinic
_space_group_IT_number 15
_space_group_name_Hall '-C 2yc'
_space_group_name_H-M_alt 'C 1 2/c 1'
_symmetry_space_group_name_Hall '-C 2yc'
_symmetry_space_group_name_H-M 'C 1 2/c 1'
_atom_sites_solution_hydrogens geom
_atom_sites_solution_primary direc
_atom_sites_solution_secondary difmap
_audit_creation_method SHELXL-2014
_audit_update_record
;
2018-10-17 deposited with the CCDC.
2019-01-18 downloaded from the CCDC.
;
_cell_angle_alpha 90
_cell_angle_beta 123.36(2)
_cell_angle_gamma 90
_cell_formula_units_Z 4
_cell_length_a 14.259(2)
_cell_length_b 13.0995(13)
_cell_length_c 10.2027(14)
_cell_measurement_reflns_used 1133
_cell_measurement_temperature 293(2)
_cell_measurement_theta_max 29.1913
_cell_measurement_theta_min 3.3143
_cell_volume 1591.7(5)
_computing_cell_refinement CrysAlisPro
_computing_data_collection CrysAlisPro
_computing_data_reduction CrysAlisPro
_computing_molecular_graphics 'Bruker SHELXTL'
_computing_publication_material 'Bruker SHELXTL'
_computing_structure_refinement 'SHELXL-2014 (Sheldrick, 2014)'
_computing_structure_solution 'SHELXL-2014 (Sheldrick, 2014)'
_diffrn_ambient_temperature 293(2)
_diffrn_detector_area_resol_mean 10.4170
_diffrn_measured_fraction_theta_full 0.974
_diffrn_measured_fraction_theta_max 0.998
_diffrn_measurement_device_type 'Xcalibur, Atlas, Gemini ultra'
_diffrn_measurement_method '\w scans'
_diffrn_radiation_type MoK\a
_diffrn_radiation_wavelength 0.71073
_diffrn_reflns_av_R_equivalents 0.0243
_diffrn_reflns_av_unetI/netI 0.0331
_diffrn_reflns_Laue_measured_fraction_full 0.974
_diffrn_reflns_Laue_measured_fraction_max 0.998
_diffrn_reflns_limit_h_max 16
_diffrn_reflns_limit_h_min -16
_diffrn_reflns_limit_k_max 15
_diffrn_reflns_limit_k_min -12
_diffrn_reflns_limit_l_max 9
_diffrn_reflns_limit_l_min -12
_diffrn_reflns_number 3346
_diffrn_reflns_point_group_measured_fraction_full 0.974
_diffrn_reflns_point_group_measured_fraction_max 0.998
_diffrn_reflns_theta_full 25.242
_diffrn_reflns_theta_max 24.984
_diffrn_reflns_theta_min 3.421
_diffrn_source 'fine-focus sealed tube'
_exptl_absorpt_coefficient_mu 0.251
_exptl_absorpt_correction_T_max 1.00000
_exptl_absorpt_correction_T_min 0.98464
_exptl_absorpt_correction_type multi-scan
_exptl_crystal_colour colorless
_exptl_crystal_density_diffrn 2.202
_exptl_crystal_density_method 'not measured'
_exptl_crystal_description Needle
_exptl_crystal_F_000 1032
_refine_diff_density_max 0.216
_refine_diff_density_min -0.257
_refine_diff_density_rms 0.061
_refine_ls_extinction_method none
_refine_ls_goodness_of_fit_ref 1.047
_refine_ls_hydrogen_treatment refall
_refine_ls_matrix_type full
_refine_ls_number_parameters 174
_refine_ls_number_reflns 1403
_refine_ls_number_restraints 0
_refine_ls_restrained_S_all 1.047
_refine_ls_R_factor_all 0.0389
_refine_ls_R_factor_gt 0.0298
_refine_ls_shift/su_max 0.000
_refine_ls_shift/su_mean 0.000
_refine_ls_structure_factor_coef Fsqd
_refine_ls_weighting_details 'w=1/[\s^2^(Fo^2^)+(0.0475P)^2^+0.0100P] where P=(Fo^2^+2Fc^2^)/3'
_refine_ls_weighting_scheme calc
_refine_ls_wR_factor_gt 0.0765
_refine_ls_wR_factor_ref 0.0805
_reflns_Friedel_coverage 0.000
_reflns_number_gt 1193
_reflns_number_total 1403
_reflns_threshold_expression 'I > 2\s(I)'
_cod_data_source_file c8ce02175a2.cif
_cod_data_source_block A
_cod_depositor_comments 'Adding full bibliography for 7232237.cif.'
_cod_original_cell_volume 1591.8(5)
_cod_database_code 7232237
_shelx_space_group_comment
;
The symmetry employed for this shelxl refinement is uniquely defined
by the following loop, which should always be used as a source of
symmetry information in preference to the above space-group names.
They are only intended as comments.
;
_shelxl_version_number 2014-3

loop_
_space_group_symop_operation_xyz
'x, y, z'
'-x, y, -z+1/2'
'x+1/2, y+1/2, z'
'-x+1/2, y+1/2, -z+1/2'
'-x, -y, -z'
'x, -y, z-1/2'
'-x+1/2, -y+1/2, -z'
'x+1/2, -y+1/2, z-1/2'

loop_
_atom_site_label
_atom_site_type_symbol
_atom_site_fract_x
_atom_site_fract_y
_atom_site_fract_z
_atom_site_U_iso_or_equiv
_atom_site_adp_type
_atom_site_occupancy
_atom_site_site_symmetry_order
_atom_site_calc_flag
_atom_site_refinement_flags_posn
_atom_site_refinement_flags_adp
_atom_site_refinement_flags_occupancy
B1 B 0.33220(18) 0.17983(17) 0.7593(2) 0.0133(5) Uani 1 1 d . . .
B2 B 0.13931(18) 0.13857(16) 0.5690(2) 0.0113(5) Uani 1 1 d . . .
B3 B 0.18563(17) 0.30486(17) 0.7127(2) 0.0118(5) Uani 1 1 d . . .
B4 B 0.40419(17) 0.50290(16) 0.6217(2) 0.0101(5) Uani 1 1 d . . .
B5 B 0.22485(18) 0.60074(17) 0.4442(2) 0.0113(5) Uani 1 1 d . . .
B6 B 0.22514(18) 0.46174(17) 0.5975(2) 0.0118(5) Uani 1 1 d . . .
O1 O 0.43995(12) 0.14607(12) 0.83858(16) 0.0205(4) Uani 1 1 d . . .
O2 O 0.30348(10) 0.27210(10) 0.78452(14) 0.0132(3) Uani 1 1 d . . .
O3 O 0.25199(11) 0.11410(11) 0.64908(15) 0.0207(3) Uani 1 1 d . . .
O4 O 0.10525(10) 0.22493(10) 0.60768(13) 0.0130(3) Uani 1 1 d . . .
O5 O 0.06248(10) 0.07707(10) 0.45308(13) 0.0125(3) Uani 1 1 d . . .
O6 O 0.16364(10) 0.32708(10) 0.83337(13) 0.0136(3) Uani 1 1 d . . .
O7 O 0.16051(10) 0.39792(10) 0.61840(14) 0.0149(3) Uani 1 1 d . . .
O8 O 0.33557(10) 0.58189(10) 0.50142(13) 0.0120(3) Uani 1 1 d . . .
O9 O 0.33773(10) 0.45121(10) 0.67285(13) 0.0127(3) Uani 1 1 d . . .
O10 O 0.17045(11) 0.54471(10) 0.49893(14) 0.0153(3) Uani 1 1 d . . .
O11 O 0.5000 0.55126(13) 0.7500 0.0100(4) Uani 1 2 d S T P
Na1 Na 0.5000 0.72601(9) 0.7500 0.0248(3) Uani 1 2 d S T P
Na2 Na 0.5000 0.0000 1.0000 0.0314(3) Uani 1 2 d S . P
Li1 Li 0.4055(3) 0.6064(3) 0.3795(3) 0.0179(7) Uani 1 1 d . . .
H1 H 0.488(2) 0.187(2) 0.900(3) 0.045(8) Uiso 1 1 d . . .

loop_
_atom_site_aniso_label
_atom_site_aniso_U_11
_atom_site_aniso_U_22
_atom_site_aniso_U_33
_atom_site_aniso_U_23
_atom_site_aniso_U_13
_atom_site_aniso_U_12
B1 0.0115(11) 0.0138(12) 0.0124(10) 0.0009(9) 0.0052(9) 0.0009(9)
B2 0.0117(11) 0.0110(11) 0.0097(9) 0.0011(9) 0.0050(9) -0.0011(9)
B3 0.0082(11) 0.0109(11) 0.0136(10) -0.0007(9) 0.0044(9) -0.0011(9)
B4 0.0098(12) 0.0091(11) 0.0110(10) 0.0012(8) 0.0056(9) 0.0008(9)
B5 0.0122(11) 0.0115(11) 0.0097(10) -0.0028(9) 0.0058(9) -0.0002(9)
B6 0.0101(11) 0.0143(12) 0.0113(9) -0.0011(9) 0.0061(9) 0.0004(9)
O1 0.0102(8) 0.0198(8) 0.0237(8) -0.0030(7) 0.0043(7) 0.0011(7)
O2 0.0080(7) 0.0117(7) 0.0164(6) -0.0014(5) 0.0044(6) -0.0010(6)
O3 0.0099(8) 0.0182(8) 0.0229(7) -0.0092(7) 0.0020(6) 0.0030(6)
O4 0.0092(7) 0.0125(7) 0.0150(6) -0.0043(5) 0.0051(6) -0.0015(5)
O5 0.0094(7) 0.0133(7) 0.0132(6) -0.0025(5) 0.0053(6) 0.0002(6)
O6 0.0120(7) 0.0159(7) 0.0131(6) -0.0045(6) 0.0070(6) -0.0043(6)
O7 0.0096(7) 0.0147(7) 0.0187(7) 0.0041(6) 0.0068(6) 0.0005(6)
O8 0.0110(7) 0.0131(7) 0.0118(6) 0.0026(5) 0.0063(6) 0.0019(6)
O9 0.0084(7) 0.0161(7) 0.0129(6) 0.0037(6) 0.0053(6) 0.0001(6)
O10 0.0104(7) 0.0175(8) 0.0190(6) 0.0058(6) 0.0087(6) 0.0035(6)
O11 0.0094(10) 0.0081(9) 0.0106(8) 0.000 0.0043(8) 0.000
Na1 0.0236(7) 0.0148(6) 0.0432(7) 0.000 0.0229(6) 0.000
Na2 0.0133(7) 0.0199(7) 0.0498(8) 0.0062(6) 0.0104(6) -0.0016(5)
Li1 0.0133(17) 0.0232(19) 0.0167(15) -0.0038(14) 0.0078(14) -0.0013(15)

loop_
_atom_type_symbol
_atom_type_description
_atom_type_scat_dispersion_real
_atom_type_scat_dispersion_imag
_atom_type_scat_source
B B 0.0013 0.0007 'International Tables Vol C Tables 4.2.6.8 and 6.1.1.4'
O O 0.0106 0.0060 'International Tables Vol C Tables 4.2.6.8 and 6.1.1.4'
Li Li -0.0003 0.0001 'International Tables Vol C Tables 4.2.6.8 and 6.1.1.4'
Na Na 0.0362 0.0249 'International Tables Vol C Tables 4.2.6.8 and 6.1.1.4'
H H 0.0000 0.0000 'International Tables Vol C Tables 4.2.6.8 and 6.1.1.4'

loop_
_geom_angle_atom_site_label_1
_geom_angle_atom_site_label_2
_geom_angle_atom_site_label_3
_geom_angle
_geom_angle_site_symmetry_1
_geom_angle_site_symmetry_3
O2 B1 O1 122.83(19) . .
O2 B1 O3 120.92(17) . .
O1 B1 O3 116.24(18) . .
O5 B2 O4 119.93(17) . .
O5 B2 O3 119.94(17) . .
O4 B2 O3 120.13(17) . .
O5 B2 Li1 39.28(11) . 3_445
O4 B2 Li1 81.27(13) . 3_445
O3 B2 Li1 157.45(16) . 3_445
O6 B3 O7 107.41(15) . .
O6 B3 O2 110.66(14) . .
O7 B3 O2 111.47(15) . .
O6 B3 O4 108.13(14) . .
O7 B3 O4 107.37(14) . .
O2 B3 O4 111.61(15) . .
O6 B3 Na1 50.09(8) . 3_445
O7 B3 Na1 116.50(12) . 3_445
O2 B3 Na1 131.77(12) . 3_445
O4 B3 Na1 58.25(8) . 3_445
O11 B4 O9 111.01(13) . .
O11 B4 O8 108.26(15) . .
O9 B4 O8 110.63(15) . .
O11 B4 O5 111.28(14) . 7_556
O9 B4 O5 107.51(15) . 7_556
O8 B4 O5 108.12(13) . 7_556
O6 B5 O8 122.77(17) 6_565 .
O6 B5 O10 117.19(16) 6_565 .
O8 B5 O10 120.04(16) . .
O7 B6 O9 123.28(18) . .
O7 B6 O10 116.05(17) . .
O9 B6 O10 120.57(17) . .
O7 B6 Li1 87.72(13) . 6_566
O9 B6 Li1 40.25(10) . 6_566
O10 B6 Li1 147.13(16) . 6_566
O7 B6 Na2 54.77(9) . 4_556
O9 B6 Na2 168.10(13) . 4_556
O10 B6 Na2 62.10(9) . 4_556
Li1 B6 Na2 130.70(9) 6_566 4_556
B1 O1 H1 116(2) . .
B1 O2 B3 123.22(15) . .
B1 O2 Li1 125.99(15) . 6_566
B3 O2 Li1 109.46(15) . 6_566
B1 O3 B2 120.74(16) . .
B2 O4 B3 122.27(15) . .
B2 O4 Na1 124.71(11) . 3_445
B3 O4 Na1 92.67(9) . 3_445
B2 O5 B4 121.64(15) . 7_556
B2 O5 Li1 114.96(16) . 3_445
B4 O5 Li1 123.23(14) 7_556 3_445
B5 O6 B3 120.25(14) 6_566 .
B5 O6 Na1 137.22(11) 6_566 3_445
B3 O6 Na1 102.10(10) . 3_445
B6 O7 B3 132.65(15) . .
B6 O7 Na2 97.13(11) . 4_556
B3 O7 Na2 129.09(11) . 4_556
B5 O8 B4 123.86(14) . .
B5 O8 Li1 123.85(14) . .
B4 O8 Li1 107.31(14) . .
B6 O9 B4 123.01(14) . .
B6 O9 Li1 112.76(14) . 6_566
B4 O9 Li1 122.30(14) . 6_566
B5 O10 B6 119.22(15) . .
B5 O10 Na2 151.98(12) . 4_556
B6 O10 Na2 88.50(10) . 4_556
B4 O11 B4 127.0(2) . 2_656
B4 O11 Na1 116.51(10) . .
B4 O11 Na1 116.51(10) 2_656 .
O11 Na1 O6 123.55(4) . 3
O11 Na1 O6 123.55(4) . 4_556
O6 Na1 O6 112.89(8) 3 4_556
O11 Na1 O4 89.69(4) . 4_556
O6 Na1 O4 123.60(5) 3 4_556
O6 Na1 O4 56.81(4) 4_556 4_556
O11 Na1 O4 89.69(4) . 3
O6 Na1 O4 56.81(4) 3 3
O6 Na1 O4 123.60(5) 4_556 3
O4 Na1 O4 179.38(8) 4_556 3
O11 Na1 O8 50.89(3) . 2_656
O6 Na1 O8 83.77(4) 3 2_656
O6 Na1 O8 143.70(4) 4_556 2_656
O4 Na1 O8 86.97(4) 4_556 2_656
O4 Na1 O8 92.64(4) 3 2_656
O11 Na1 B3 109.77(5) . 3
O6 Na1 B3 27.81(5) 3 3
O6 Na1 B3 120.70(6) 4_556 3
O4 Na1 B3 151.35(6) 4_556 3
O4 Na1 B3 29.08(5) 3 3
O8 Na1 B3 89.44(5) 2_656 3
O11 Na1 B3 109.77(5) . 4_556
O6 Na1 B3 120.70(6) 3 4_556
O6 Na1 B3 27.81(5) 4_556 4_556
O4 Na1 B3 29.08(5) 4_556 4_556
O4 Na1 B3 151.35(6) 3 4_556
O8 Na1 B3 115.89(5) 2_656 4_556
B3 Na1 B3 140.45(9) 3 4_556
O11 Na1 Li1 64.20(6) . 2_656
O6 Na1 Li1 97.97(6) 3 2_656
O6 Na1 Li1 110.02(6) 4_556 2_656
O4 Na1 Li1 53.75(6) 4_556 2_656
O4 Na1 Li1 125.92(6) 3 2_656
O8 Na1 Li1 33.80(6) 2_656 2_656
B3 Na1 Li1 115.37(7) 3 2_656
B3 Na1 Li1 82.29(7) 4_556 2_656
O7 Na2 O7 180.0 8_556 4_546
O7 Na2 O1 103.14(5) 8_556 5_657
O7 Na2 O1 76.86(5) 4_546 5_657
O7 Na2 O10 122.78(4) 8_556 4_546
O7 Na2 O10 57.22(4) 4_546 4_546
O1 Na2 O10 99.63(5) 5_657 4_546
O7 Na2 O10 57.22(4) 8_556 8_556
O7 Na2 O10 122.78(4) 4_546 8_556
O1 Na2 O10 80.37(5) 5_657 8_556
O10 Na2 O10 180.0 4_546 8_556
O7 Na2 B6 28.10(5) 8_556 8_556
O7 Na2 B6 151.90(5) 4_546 8_556
O1 Na2 B6 89.55(6) 5_657 8_556
O10 Na2 B6 150.60(5) 4_546 8_556
O10 Na2 B6 29.40(5) 8_556 8_556
O7 Na2 B6 151.90(5) 8_556 4_546
O7 Na2 B6 28.10(5) 4_546 4_546
O1 Na2 B6 90.45(6) 5_657 4_546
O10 Na2 B6 29.40(5) 4_546 4_546
O10 Na2 B6 150.60(5) 8_556 4_546
B6 Na2 B6 180.0 8_556 4_546
O7 Na2 H1 60.2(6) 8_556 .
O7 Na2 H1 119.8(6) 4_546 .
O1 Na2 H1 162.1(6) 5_657 .
O10 Na2 H1 85.8(6) 4_546 .
O10 Na2 H1 94.2(6) 8_556 .
B6 Na2 H1 78.0(6) 8_556 .
B6 Na2 H1 102.0(6) 4_546 .
O9 Li1 O5 97.00(14) 6_565 3
O9 Li1 O8 119.70(17) 6_565 .
O5 Li1 O8 125.62(17) 3 .
O9 Li1 O2 89.30(14) 6_565 6_565
O5 Li1 O2 135.14(19) 3 6_565
O8 Li1 O2 87.18(13) . 6_565
O9 Li1 B6 26.99(7) 6_565 6_565
O5 Li1 B6 123.30(15) 3 6_565
O8 Li1 B6 95.68(13) . 6_565
O2 Li1 B6 74.90(11) 6_565 6_565
O9 Li1 B2 120.14(14) 6_565 3
O5 Li1 B2 25.76(7) 3 3
O8 Li1 B2 113.79(13) . 3
O2 Li1 B2 118.84(16) 6_565 3
B6 Li1 B2 147.13(13) 6_565 3

loop_
_geom_bond_atom_site_label_1
_geom_bond_atom_site_label_2
_geom_bond_distance
_geom_bond_site_symmetry_2
B1 O2 1.346(3) .
B1 O1 1.358(2) .
B1 O3 1.378(3) .
B2 O5 1.350(2) .
B2 O4 1.372(3) .
B2 O3 1.381(2) .
B2 Li1 2.818(4) 3_445
B3 O6 1.457(2) .
B3 O7 1.470(2) .
B3 O2 1.480(2) .
B3 O4 1.486(2) .
B3 Na1 3.054(2) 3_445
B4 O11 1.419(2) .
B4 O9 1.474(2) .
B4 O8 1.488(2) .
B4 O5 1.518(2) 7_556
B5 O6 1.360(2) 6_565
B5 O8 1.371(2) .
B5 O10 1.388(2) .
B6 O7 1.345(2) .
B6 O9 1.353(2) .
B6 O10 1.392(3) .
B6 Li1 2.749(4) 6_566
B6 Na2 2.835(2) 4_556
O1 H1 0.82(3) .
O2 Li1 2.009(4) 6_566
O4 Na1 2.5994(12) 3_445
O5 B4 1.518(2) 7_556
O5 Li1 1.968(3) 3_445
O6 B5 1.360(2) 6_566
O6 Na1 2.3955(14) 3_445
O7 Na2 2.3335(13) 4_556
O8 Li1 2.002(3) .
O9 Li1 1.926(3) 6_566
O10 Na2 2.5059(12) 4_556
O11 B4 1.419(2) 2_656
O11 Na1 2.289(2) .
Na1 O6 2.3955(14) 3
Na1 O6 2.3955(14) 4_556
Na1 O4 2.5994(12) 4_556
Na1 O4 2.5994(12) 3
Na1 O8 2.9923(16) 2_656
Na1 B3 3.054(2) 3
Na1 B3 3.054(2) 4_556
Na1 Li1 3.599(3) 2_656
Na2 O7 2.3335(13) 8_556
Na2 O7 2.3335(13) 4_546
Na2 O1 2.3571(15) 5_657
Na2 O10 2.5059(12) 4_546
Na2 O10 2.5059(13) 8_556
Na2 B6 2.835(2) 8_556
Na2 B6 2.835(2) 4_546
Na2 H1 2.62(3) .
Li1 O9 1.926(3) 6_565
Li1 O5 1.968(3) 3
Li1 O2 2.010(4) 6_565
Li1 B6 2.749(4) 6_565
Li1 B2 2.818(4) 3
